data_7050348
loop_
_publ_author_name
'Norberto Masciocchi'
'Olga Bortolini'
'Giancarlo Fantin'
'Marco Fogagnolo'
'Simona Galli'
'Angelo Sironi'

_publ_section_title
;
Structural and Analytical Powder Diffraction
Studies of the Enantioselective Inclusion of Chiral Arylmethylsulfoxides in
Dehydrocholic Acid Co-Crystals
;
_journal_name_full 'New J.Chem.(Nouv.J.Chim.)'
_journal_year 2004
_chemical_formula_sum 'C31 H41 Br O6 S'
_chemical_name_common '(S)-p-tolyl-bromo-sulfoxide 3,7,12-triketo-5\&s-cholan-24-oic acid'
_space_group_IT_number 4
_symmetry_space_group_name_Hall 'P 2yb'
_symmetry_space_group_name_H-M 'P 1 21 1'
_cell_angle_alpha 90
_cell_angle_beta 93.532(19)
_cell_angle_gamma 90
_cell_formula_units_Z 2
_cell_length_a 11.3389(22)
_cell_length_b 6.8185(12)
_cell_length_c 19.4289(36)
_cell_volume 1499.28(48)
_diffrn_radiation_type CuK\a
_diffrn_radiation_wavelength 1.5418
_cod_original_sg_symbol_H-M 'P 21'
_cod_original_formula_sum 'C31 H41 Br1 O6 S1'
_cod_database_code 7050348

loop_
_symmetry_equiv_pos_as_xyz
'-x, y+1/2, -z'
'x, y, z'

loop_
_atom_site_label
_atom_site_type_symbol
_atom_site_symmetry_multiplicity
_atom_site_fract_x
_atom_site_fract_y
_atom_site_fract_z
_atom_site_occupancy
_atom_site_B_iso_or_equiv
O1 O 2 4.932345 -0.006465111 0.9496943 1 4
O2 O 2 4.526633 -0.3661377 1.196004 1 4
O3 O 2 4.068194 -0.3170707 1.37701 1 4
O4 O 2 3.961653 -0.2563105 1.279785 1 4
H1 H 2 3.931659 -0.1743238 1.304233 1 4
O5 O 2 4.489745 0.3304055 1.025835 1 4
C1 C 2 4.887835 -0.001816072 1.124877 1 4
H2 H 2 4.962701 0.06725664 1.126418 1 4
H3 H 2 4.890228 -0.09204867 1.163473 1 4
C2 C 2 4.876087 -0.1219507 1.057676 1 4
H4 H 2 4.943179 -0.2096503 1.055432 1 4
H5 H 2 4.804793 -0.2007745 1.05667 1 4
C3 C 2 4.871207 0.01339532 0.9974175 1 4
C4 C 2 4.783558 0.1755347 1.000698 1 4
H6 H 2 4.705175 0.1217432 0.9910644 1 4
H7 H 2 4.797827 0.2693677 0.964607 1 4
C5 C 2 4.785945 0.2861046 1.07076 1 4
H8 H 2 4.858661 0.3641899 1.074387 1 4
C6 C 2 4.681467 0.4306429 1.069151 1 4
H9 H 2 4.691098 0.5198302 1.10789 1 4
H10 H 2 4.679989 0.5073408 1.027043 1 4
C7 C 2 4.567308 0.3191314 1.07254 1 4
C8 C 2 4.559242 0.1919963 1.134345 1 4
H11 H 2 4.567841 0.2760078 1.175221 1 4
C9 C 2 4.665968 0.04531087 1.137332 1 4
H12 H 2 4.656333 -0.03542529 1.095566 1 4
C10 C 2 4.788241 0.1496104 1.134455 1 4
C11 C 2 4.659398 -0.09830448 1.199626 1 4
H13 H 2 4.717574 -0.2016854 1.195877 1 4
H14 H 2 4.678356 -0.02790191 1.242204 1 4
C12 C 2 4.538691 -0.1872713 1.201488 1 4
C13 C 2 4.436858 -0.04576113 1.204955 1 4
C14 C 2 4.444436 0.07881453 1.137594 1 4
H15 H 2 4.442033 -0.01464831 1.09911 1 4
C15 C 2 4.327378 0.1898945 1.132115 1 4
H16 H 2 4.305087 0.2235095 1.084526 1 4
H17 H 2 4.332092 0.3088923 1.159372 1 4
C16 C 2 4.239581 0.04349928 1.160661 1 4
H18 H 2 4.185049 -0.002573199 1.123727 1 4
H19 H 2 4.194506 0.1068139 1.195092 1 4
C17 C 2 4.310262 -0.1315644 1.193185 1 4
H20 H 2 4.313261 -0.23369 1.157761 1 4
C18 C 2 4.450843 0.0796578 1.270138 1 4
H21 H 2 4.461253 -0.004035473 1.309687 1 4
H22 H 2 4.381454 0.1586522 1.273794 1 4
H23 H 2 4.518714 0.1630539 1.26764 1 4
C19 C 2 4.817709 0.271565 1.199262 1 4
H24 H 2 4.829313 0.1860848 1.238261 1 4
H25 H 2 4.753795 0.3599599 1.206432 1 4
H26 H 2 4.888644 0.3453258 1.193558 1 4
C20 C 2 4.249843 -0.2210423 1.254991 1 4
H27 H 2 4.18374 -0.1362141 1.265631 1 4
C21 C 2 4.332102 -0.2417449 1.320226 1 4
H28 H 2 4.403049 -0.3086524 1.309175 1 4
H29 H 2 4.292938 -0.3154292 1.35419 1 4
H30 H 2 4.35197 -0.1138449 1.338165 1 4
C22 C 2 4.199972 -0.424749 1.23289 1 4
H31 H 2 4.166305 -0.4152825 1.185901 1 4
H32 H 2 4.26485 -0.5173417 1.233099 1 4
C23 C 2 4.105204 -0.5071054 1.278351 1 4
H33 H 2 4.046853 -0.5777235 1.249403 1 4
H34 H 2 4.14204 -0.5998343 1.310857 1 4
C24 C 2 4.044751 -0.353678 1.316997 1 4
S1g S 2 -5.161236 -5.867161 1.421207 1 4
O1g C 2 -5.180467 -5.853587 1.344433 1 4
C1g O 2 -5.0179 -5.839101 1.438366 1 4
H1g H 2 -4.988173 -5.947194 1.462559 1 4
H2g H 2 -4.980565 -5.827237 1.397479 1 4
H3g H 2 -5.004483 -5.727117 1.464693 1 4
C2g C 2 -5.227734 -5.63897 1.441781 1 4
C3g C 2 -5.239263 -5.593985 1.510644 1 4
H4g H 2 -5.209227 -5.677838 1.545131 1 4
C4g C 2 -5.295954 -5.423347 1.527151 1 4
H5g H 2 -5.304421 -5.393773 1.573308 1 4
C5g C 2 -5.340595 -5.295124 1.477348 1 4
C6g C 2 -5.325212 -5.341219 1.409643 1 4
H6g H 2 -5.353154 -5.255365 1.375206 1 4
C7g C 2 -5.269379 -5.512104 1.391267 1 4
H7g H 2 -5.260133 -5.54064 1.345122 1 4
Br1g Br 2 -5.422402 -5.067673 1.499529 1 4
